data_7003295
loop_
_publ_author_name
'Kirchmann, Marius'
'Wesemann, Lars'

_publ_section_title
;
 Amino-closo-dodecaborate---a new ligand in coordination chemistry
;
_journal_issue 4
_journal_name_full 'Dalton Transactions'
_journal_page_first 444
_journal_page_last 446
_journal_paper_doi 10.1039/b715305h
_journal_year 2008
_chemical_formula_moiety 'C28 H41 B12 Cl N P2 Ru, C16 H36 N, C H2 Cl2'
_chemical_formula_sum 'C45 H79 B12 Cl3 N2 P2 Ru'
_chemical_formula_weight 1047.18
_chemical_name_systematic
;
?
;
_space_group_IT_number 15
_symmetry_cell_setting monoclinic
_symmetry_space_group_name_Hall '-C 2yc'
_symmetry_space_group_name_H-M 'C 1 2/c 1'
_atom_sites_solution_hydrogens geom
_atom_sites_solution_primary direct
_atom_sites_solution_secondary difmap
_audit_creation_method SHELXL-97
_cell_angle_alpha 90.00
_cell_angle_beta 90.678(5)
_cell_angle_gamma 90.00
_cell_formula_units_Z 8
_cell_length_a 44.843(3)
_cell_length_b 10.7350(6)
_cell_length_c 22.8933(13)
_cell_measurement_temperature 173(2)
_cell_volume 11019.8(11)
_computing_cell_refinement 'STOE X-AREA'
_computing_data_collection 'STOE X-AREA'
_computing_data_reduction 'STOE X-AREA'
_computing_molecular_graphics 'ORTEP 3'
_computing_publication_material 'SHELXL-97 (Sheldrick, 1997)'
_computing_structure_refinement 'SHELXL-97 (Sheldrick, 1997)'
_computing_structure_solution 'SHELXS-97 (Sheldrick, 1997)'
_diffrn_ambient_temperature 173(2)
_diffrn_measured_fraction_theta_full 0.988
_diffrn_measured_fraction_theta_max 0.988
_diffrn_measurement_device_type 'STOE IPDS 2T'
_diffrn_measurement_method \w-scans
_diffrn_radiation_monochromator graphite
_diffrn_radiation_source 'fine-focus sealed tube'
_diffrn_radiation_type MoK\a
_diffrn_radiation_wavelength 0.71073
_diffrn_reflns_av_R_equivalents 0.0458
_diffrn_reflns_av_sigmaI/netI 0.0206
_diffrn_reflns_limit_h_max 54
_diffrn_reflns_limit_h_min -54
_diffrn_reflns_limit_k_max 12
_diffrn_reflns_limit_k_min -12
_diffrn_reflns_limit_l_max 27
_diffrn_reflns_limit_l_min -27
_diffrn_reflns_number 67861
_diffrn_reflns_theta_full 25.35
_diffrn_reflns_theta_max 25.35
_diffrn_reflns_theta_min 5.67
_exptl_absorpt_coefficient_mu 0.521
_exptl_absorpt_correction_type none
_exptl_crystal_colour orange
_exptl_crystal_density_diffrn 1.262
_exptl_crystal_density_method 'not measured'
_exptl_crystal_description bloc
_exptl_crystal_F_000 4384
_exptl_crystal_size_max 0.2
_exptl_crystal_size_mid 0.15
_exptl_crystal_size_min 0.1
_refine_diff_density_max 1.056
_refine_diff_density_min -0.711
_refine_diff_density_rms 0.059
_refine_ls_extinction_method none
_refine_ls_goodness_of_fit_ref 1.068
_refine_ls_hydrogen_treatment mixed
_refine_ls_matrix_type full
_refine_ls_number_parameters 604
_refine_ls_number_reflns 9969
_refine_ls_number_restraints 2
_refine_ls_restrained_S_all 1.070
_refine_ls_R_factor_all 0.0396
_refine_ls_R_factor_gt 0.0347
_refine_ls_shift/su_max 0.001
_refine_ls_shift/su_mean 0.000
_refine_ls_structure_factor_coef Fsqd
_refine_ls_weighting_details 'calc w=1/[\s^2^(Fo^2^)+(0.0411P)^2^+25.2668P] where P=(Fo^2^+2Fc^2^)/3'
_refine_ls_weighting_scheme calc
_refine_ls_wR_factor_gt 0.0860
_refine_ls_wR_factor_ref 0.0891
_reflns_number_gt 9053
_reflns_number_total 9969
_reflns_threshold_expression >2sigma(I)
_cod_data_source_file b715305h.txt
_cod_data_source_block compound_3
_cod_original_sg_symbol_H-M 'C 2/c'
_cod_database_code 7003295

loop_
_symmetry_equiv_pos_as_xyz
'x, y, z'
'-x, y, -z+1/2'
'x+1/2, y+1/2, z'
'-x+1/2, y+1/2, -z+1/2'
'-x, -y, -z'
'x, -y, z-1/2'
'-x+1/2, -y+1/2, -z'
'x+1/2, -y+1/2, z-1/2'

loop_
_atom_site_label
_atom_site_type_symbol
_atom_site_fract_x
_atom_site_fract_y
_atom_site_fract_z
_atom_site_U_iso_or_equiv
_atom_site_adp_type
_atom_site_occupancy
_atom_site_symmetry_multiplicity
_atom_site_calc_flag
_atom_site_refinement_flags
_atom_site_disorder_assembly
_atom_site_disorder_group
Ru Ru 0.105819(4) 0.357943(16) 0.093565(7) 0.01800(6) Uani 1 1 d . . .
Cl1 Cl 0.138795(12) 0.33579(5) 0.01202(2) 0.02632(13) Uani 1 1 d . . .
P2 P 0.063275(12) 0.30496(6) 0.04635(2) 0.02086(12) Uani 1 1 d . . .
P1 P 0.100648(13) 0.56732(5) 0.07316(2) 0.02189(13) Uani 1 1 d . . .
N1 N 0.11806(4) 0.16610(18) 0.12061(8) 0.0239(4) Uani 1 1 d . . .
H1A H 0.1030 0.1111 0.1168 0.029 Uiso 1 1 calc R . .
H1B H 0.1347 0.1374 0.1035 0.029 Uiso 1 1 calc R . .
C1 C 0.10378(6) 0.6150(2) -0.00461(10) 0.0278(5) Uani 1 1 d . . .
H1C H 0.1076 0.7039 -0.0049 0.033 Uiso 1 1 calc R . .
H1D H 0.1215 0.5749 -0.0198 0.033 Uiso 1 1 calc R . .
C100 C 0.06794(5) 0.6523(2) 0.09913(11) 0.0266(5) Uani 1 1 d . . .
C110 C 0.13174(6) 0.6641(2) 0.10088(10) 0.0267(5) Uani 1 1 d . . .
C115 C 0.16080(6) 0.6324(3) 0.08412(13) 0.0364(6) Uani 1 1 d . . .
H11E H 0.1640 0.5601 0.0627 0.044 Uiso 1 1 calc R . .
C210 C 0.06311(5) 0.1608(2) 0.00261(10) 0.0233(5) Uani 1 1 d . . .
C105 C 0.05896(6) 0.7641(2) 0.07274(11) 0.0332(6) Uani 1 1 d . . .
H10E H 0.0698 0.7958 0.0416 0.040 Uiso 1 1 calc R . .
C101 C 0.05158(6) 0.6083(3) 0.14608(12) 0.0387(6) Uani 1 1 d . . .
H10A H 0.0573 0.5349 0.1647 0.046 Uiso 1 1 calc R . .
C111 C 0.12774(6) 0.7715(2) 0.13412(11) 0.0334(6) Uani 1 1 d . . .
H11A H 0.1088 0.7932 0.1465 0.040 Uiso 1 1 calc R . .
C112 C 0.15208(8) 0.8465(3) 0.14889(13) 0.0433(7) Uani 1 1 d . . .
H11B H 0.1492 0.9184 0.1708 0.052 Uiso 1 1 calc R . .
C4 C 0.04672(5) 0.4159(2) -0.00543(10) 0.0278(5) Uani 1 1 d . . .
H4A H 0.0291 0.3786 -0.0230 0.033 Uiso 1 1 calc R . .
H4B H 0.0404 0.4894 0.0158 0.033 Uiso 1 1 calc R . .
C3 C 0.06789(6) 0.4565(2) -0.05454(10) 0.0315(5) Uani 1 1 d . . .
H3A H 0.0851 0.4021 -0.0544 0.038 Uiso 1 1 calc R . .
H3B H 0.0577 0.4466 -0.0919 0.038 Uiso 1 1 calc R . .
C2 C 0.07842(6) 0.5910(2) -0.04862(10) 0.0314(5) Uani 1 1 d . . .
H2A H 0.0615 0.6418 -0.0376 0.038 Uiso 1 1 calc R . .
H2B H 0.0848 0.6194 -0.0867 0.038 Uiso 1 1 calc R . .
C215 C 0.08916(5) 0.0991(2) -0.01256(10) 0.0275(5) Uani 1 1 d . . .
H215 H 0.1075 0.1287 0.0010 0.033 Uiso 1 1 calc R . .
C214 C 0.08814(6) -0.0066(2) -0.04793(11) 0.0329(6) Uani 1 1 d . . .
H214 H 0.1057 -0.0469 -0.0578 0.039 Uiso 1 1 calc R . .
C213 C 0.06100(6) -0.0518(2) -0.06847(11) 0.0325(6) Uani 1 1 d . . .
H213 H 0.0603 -0.1217 -0.0924 0.039 Uiso 1 1 calc R . .
C212 C 0.03493(6) 0.0079(3) -0.05302(11) 0.0336(6) Uani 1 1 d . . .
H212 H 0.0167 -0.0227 -0.0663 0.040 Uiso 1 1 calc R . .
C211 C 0.03581(5) 0.1130(2) -0.01787(11) 0.0296(5) Uani 1 1 d . . .
H211 H 0.0181 0.1523 -0.0078 0.035 Uiso 1 1 calc R . .
C200 C 0.03233(5) 0.2738(2) 0.09618(10) 0.0250(5) Uani 1 1 d . . .
C201 C 0.00823(6) 0.3543(3) 0.10264(12) 0.0388(6) Uani 1 1 d . . .
H201 H 0.0070 0.4261 0.0800 0.047 Uiso 1 1 calc R . .
C205 C 0.03331(6) 0.1667(2) 0.13047(11) 0.0300(5) Uani 1 1 d . . .
H205 H 0.0492 0.1116 0.1267 0.036 Uiso 1 1 calc R . .
C204 C 0.01096(6) 0.1412(3) 0.17011(11) 0.0366(6) Uani 1 1 d . . .
H204 H 0.0119 0.0692 0.1927 0.044 Uiso 1 1 calc R . .
B2 B 0.13812(6) 0.3641(2) 0.18276(11) 0.0213(5) Uani 1 1 d . . .
B3 B 0.10051(6) 0.3425(2) 0.19530(11) 0.0205(5) Uani 1 1 d . . .
B8 B 0.12023(6) 0.4567(2) 0.23643(11) 0.0236(5) Uani 1 1 d . . .
H8 H 0.1167 0.5576 0.2318 0.028 Uiso 1 1 calc R . .
B109 B 0.09295(6) 0.3578(3) 0.27004(11) 0.0248(5) Uani 1 1 d . . .
H9 H 0.0718 0.3951 0.2866 0.030 Uiso 1 1 calc R . .
B4 B 0.09514(6) 0.2049(3) 0.23694(11) 0.0248(5) Uani 1 1 d . . .
H4 H 0.0754 0.1449 0.2323 0.030 Uiso 1 1 calc R . .
B5 B 0.13163(7) 0.1417(3) 0.25177(12) 0.0281(6) Uani 1 1 d . . .
H5 H 0.1354 0.0412 0.2574 0.034 Uiso 1 1 calc R . .
B1 B 0.12317(6) 0.2103(2) 0.18323(11) 0.0223(5) Uani 1 1 d . . .
N3 N 0.17697(5) 0.7598(2) 0.35064(9) 0.0286(4) Uani 1 1 d . . .
C309 C 0.15026(6) 0.7759(3) 0.30990(11) 0.0312(5) Uani 1 1 d . . .
H50A H 0.1506 0.8600 0.2945 0.037 Uiso 1 1 calc R . .
H50B H 0.1526 0.7194 0.2772 0.037 Uiso 1 1 calc R . .
C313 C 0.17772(6) 0.6261(2) 0.37247(11) 0.0321(6) Uani 1 1 d . . .
H20A H 0.1600 0.6116 0.3953 0.039 Uiso 1 1 calc R . .
H20B H 0.1767 0.5711 0.3389 0.039 Uiso 1 1 calc R . .
C301 C 0.17519(7) 0.8470(3) 0.40346(11) 0.0376(6) Uani 1 1 d . D .
H30A H 0.1596 0.8169 0.4289 0.045 Uiso 1 1 calc R . .
H30B H 0.1939 0.8420 0.4250 0.045 Uiso 1 1 calc R . .
C310 C 0.11981(6) 0.7533(3) 0.33625(11) 0.0344(6) Uani 1 1 d . . .
H51A H 0.1187 0.7944 0.3739 0.041 Uiso 1 1 calc R . .
H51B H 0.1168 0.6647 0.3422 0.041 Uiso 1 1 calc R . .
C305 C 0.20512(6) 0.7922(3) 0.31719(12) 0.0355(6) Uani 1 1 d . . .
H40A H 0.2020 0.8719 0.2981 0.043 Uiso 1 1 calc R . .
H40B H 0.2213 0.8029 0.3453 0.043 Uiso 1 1 calc R . .
C104 C 0.03429(7) 0.8280(3) 0.09233(13) 0.0414(7) Uani 1 1 d . . .
H10D H 0.0286 0.9021 0.0744 0.050 Uiso 1 1 calc R . .
C311 C 0.09557(6) 0.8039(3) 0.29564(13) 0.0415(6) Uani 1 1 d . . .
H52A H 0.0973 0.8938 0.2937 0.050 Uiso 1 1 calc R . .
H52B H 0.0987 0.7713 0.2567 0.050 Uiso 1 1 calc R . .
B112 B 0.12837(6) 0.3867(3) 0.30476(12) 0.0271(6) Uani 1 1 d . . .
H12 H 0.1301 0.4428 0.3449 0.032 Uiso 1 1 calc R . .
B7 B 0.15661(6) 0.3928(3) 0.24963(12) 0.0265(6) Uani 1 1 d . . .
H7 H 0.1765 0.4527 0.2533 0.032 Uiso 1 1 calc R . .
C306 C 0.21507(6) 0.6996(3) 0.27161(13) 0.0398(6) Uani 1 1 d . E .
H41A H 0.2001 0.6941 0.2408 0.048 Uiso 1 1 calc R . .
H41B H 0.2172 0.6179 0.2892 0.048 Uiso 1 1 calc R . .
C203 C -0.01274(6) 0.2226(3) 0.17614(11) 0.0410(7) Uani 1 1 d . . .
H203 H -0.0277 0.2057 0.2028 0.049 Uiso 1 1 calc R . .
C113 C 0.18039(7) 0.8150(3) 0.13129(14) 0.0475(7) Uani 1 1 d . . .
H11C H 0.1965 0.8658 0.1410 0.057 Uiso 1 1 calc R . .
C202 C -0.01401(6) 0.3282(3) 0.14263(12) 0.0454(7) Uani 1 1 d . . .
H202 H -0.0299 0.3830 0.1467 0.055 Uiso 1 1 calc R . .
C103 C 0.01796(7) 0.7823(3) 0.13850(14) 0.0473(7) Uani 1 1 d . . .
H10C H 0.0012 0.8248 0.1514 0.057 Uiso 1 1 calc R . .
C114 C 0.18474(7) 0.7076(3) 0.09917(14) 0.0467(7) Uani 1 1 d . . .
H11D H 0.2039 0.6858 0.0876 0.056 Uiso 1 1 calc R . .
B6 B 0.15829(6) 0.2398(3) 0.21662(12) 0.0261(5) Uani 1 1 d . . .
H6 H 0.1791 0.2020 0.1989 0.031 Uiso 1 1 calc R . .
C302 C 0.16900(9) 0.9828(3) 0.38956(14) 0.0529(8) Uani 1 1 d . . .
H31A H 0.1492 0.9908 0.3726 0.063 Uiso 1 1 calc R A 2
H31B H 0.1832 1.0122 0.3611 0.063 Uiso 1 1 calc R A 2
C307 C 0.24471(7) 0.7397(4) 0.24588(15) 0.0547(8) Uani 1 1 d . . .
H42A H 0.2418 0.8170 0.2246 0.066 Uiso 1 1 calc R B 2
H42B H 0.2588 0.7558 0.2775 0.066 Uiso 1 1 calc R B 2
B110 B 0.11296(6) 0.2332(3) 0.30535(11) 0.0276(6) Uani 1 1 d . . .
H10 H 0.1046 0.1907 0.3457 0.033 Uiso 1 1 calc R . .
C102 C 0.02679(8) 0.6733(3) 0.16522(15) 0.0510(8) Uani 1 1 d . . .
H10B H 0.0160 0.6427 0.1966 0.061 Uiso 1 1 calc R . .
B111 B 0.15198(6) 0.2554(3) 0.29292(12) 0.0293(6) Uani 1 1 d . . .
H11 H 0.1690 0.2277 0.3253 0.035 Uiso 1 1 calc R . .
C312 C 0.06441(7) 0.7707(4) 0.31469(15) 0.0545(8) Uani 1 1 d . . .
H53A H 0.0502 0.8051 0.2876 0.082 Uiso 1 1 calc R . .
H53B H 0.0610 0.8042 0.3529 0.082 Uiso 1 1 calc R . .
H53C H 0.0623 0.6817 0.3157 0.082 Uiso 1 1 calc R . .
C314 C 0.20441(7) 0.5900(3) 0.40900(17) 0.0571(9) Uani 1 1 d . C .
H21A H 0.2040 0.6351 0.4457 0.069 Uiso 1 1 calc R . .
H21B H 0.2225 0.6132 0.3888 0.069 Uiso 1 1 calc R . .
C5 C 0.29447(7) 0.8167(4) 0.40576(16) 0.0575(9) Uani 1 1 d . . .
H5B H 0.2977 0.8274 0.3642 0.069 Uiso 1 1 calc R . .
H5A H 0.3122 0.8459 0.4263 0.069 Uiso 1 1 calc R . .
C315 C 0.20488(9) 0.4519(4) 0.4212(2) 0.0680(11) Uani 1 1 d D . .
H22A H 0.1904 0.4352 0.4514 0.082 Uiso 0.695(9) 1 calc PR C 1
H22B H 0.1980 0.4094 0.3861 0.082 Uiso 0.695(9) 1 calc PR C 1
H22C H 0.2128 0.4351 0.4600 0.082 Uiso 0.305(9) 1 d PR C 2
H22D H 0.1850 0.4170 0.4179 0.082 Uiso 0.305(9) 1 d PR C 2
C303 C 0.17127(10) 1.0632(4) 0.44488(18) 0.0691(11) Uani 1 1 d . D 2
H32A H 0.1612 1.1420 0.4379 0.083 Uiso 1 1 calc R D 2
H32B H 0.1611 1.0213 0.4765 0.083 Uiso 1 1 calc R D 2
C308 C 0.25775(9) 0.6448(4) 0.2057(2) 0.0771(13) Uani 1 1 d . E 2
H43A H 0.2763 0.6751 0.1908 0.116 Uiso 1 1 calc R E 2
H43B H 0.2441 0.6297 0.1738 0.116 Uiso 1 1 calc R E 2
H43C H 0.2612 0.5686 0.2267 0.116 Uiso 1 1 calc R E 2
C304 C 0.20129(13) 1.0866(6) 0.4619(3) 0.1027(17) Uani 1 1 d . D 2
H34A H 0.2017 1.1372 0.4965 0.154 Uiso 1 1 calc R D 2
H34B H 0.2113 1.1294 0.4310 0.154 Uiso 1 1 calc R D 2
H34C H 0.2112 1.0090 0.4697 0.154 Uiso 1 1 calc R D 2
C31A C 0.23401(13) 0.3939(5) 0.4398(3) 0.072(2) Uani 0.695(9) 1 d PD C 1
H23A H 0.2312 0.3062 0.4460 0.108 Uiso 0.695(9) 1 calc PR C 1
H23B H 0.2409 0.4319 0.4754 0.108 Uiso 0.695(9) 1 calc PR C 1
H23C H 0.2485 0.4064 0.4099 0.108 Uiso 0.695(9) 1 calc PR C 1
C31B C 0.2233(3) 0.4028(10) 0.3791(5) 0.057(4) Uani 0.305(9) 1 d PD C 2
H23D H 0.2247 0.3142 0.3841 0.085 Uiso 0.305(9) 1 calc PR C 2
H23E H 0.2428 0.4390 0.3829 0.085 Uiso 0.305(9) 1 calc PR C 2
H23F H 0.2152 0.4211 0.3411 0.085 Uiso 0.305(9) 1 calc PR C 2
Cl5A Cl 0.26406(2) 0.90659(14) 0.42655(5) 0.0867(4) Uani 1 1 d . . .
Cl5B Cl 0.28933(3) 0.65953(13) 0.42062(7) 0.1000(4) Uani 1 1 d . . .
H2 H 0.1448(6) 0.404(3) 0.1374(12) 0.030(7) Uiso 1 1 d . . .
H3 H 0.0843(6) 0.365(3) 0.1553(12) 0.033(7) Uiso 1 1 d . . .

loop_
_atom_site_aniso_label
_atom_site_aniso_U_11
_atom_site_aniso_U_22
_atom_site_aniso_U_33
_atom_site_aniso_U_23
_atom_site_aniso_U_13
_atom_site_aniso_U_12
Ru 0.01880(10) 0.01930(10) 0.01594(10) -0.00035(6) 0.00140(6) 0.00194(7)
Cl1 0.0260(3) 0.0311(3) 0.0220(3) -0.0035(2) 0.0063(2) 0.0020(2)
P2 0.0200(3) 0.0241(3) 0.0185(3) -0.0011(2) 0.0001(2) 0.0021(2)
P1 0.0249(3) 0.0208(3) 0.0200(3) 0.0020(2) 0.0032(2) 0.0028(2)
N1 0.0260(10) 0.0209(10) 0.0247(10) -0.0022(8) 0.0005(8) 0.0023(8)
C1 0.0338(13) 0.0280(12) 0.0217(11) 0.0060(9) 0.0054(9) 0.0025(10)
C100 0.0275(12) 0.0246(12) 0.0275(12) -0.0023(9) 0.0006(9) 0.0050(10)
C110 0.0327(13) 0.0229(12) 0.0246(12) 0.0054(9) 0.0014(9) -0.0022(10)
C115 0.0358(14) 0.0301(14) 0.0435(15) 0.0001(12) 0.0051(12) -0.0021(11)
C210 0.0259(12) 0.0255(12) 0.0184(10) -0.0007(9) 0.0010(9) -0.0015(9)
C105 0.0378(14) 0.0291(13) 0.0326(13) 0.0022(11) 0.0008(11) 0.0077(11)
C101 0.0434(16) 0.0341(14) 0.0389(15) 0.0071(12) 0.0143(12) 0.0130(12)
C111 0.0435(15) 0.0318(13) 0.0249(12) 0.0001(10) -0.0006(10) 0.0011(11)
C112 0.065(2) 0.0302(14) 0.0348(15) -0.0028(11) -0.0073(13) -0.0069(13)
C4 0.0283(12) 0.0296(13) 0.0255(12) 0.0020(10) -0.0033(9) 0.0044(10)
C3 0.0407(14) 0.0338(14) 0.0200(11) 0.0009(10) -0.0011(10) 0.0071(11)
C2 0.0411(14) 0.0332(13) 0.0199(11) 0.0055(10) 0.0022(10) 0.0053(11)
C215 0.0245(12) 0.0299(12) 0.0280(12) -0.0032(10) 0.0006(9) -0.0015(10)
C214 0.0318(13) 0.0302(13) 0.0367(14) -0.0069(11) 0.0046(11) 0.0013(11)
C213 0.0407(14) 0.0270(13) 0.0298(13) -0.0070(10) 0.0009(11) -0.0034(11)
C212 0.0308(13) 0.0374(14) 0.0326(13) -0.0059(11) -0.0040(10) -0.0063(11)
C211 0.0250(12) 0.0339(13) 0.0297(12) -0.0043(10) -0.0005(10) 0.0002(10)
C200 0.0201(11) 0.0340(13) 0.0209(11) -0.0047(10) -0.0015(8) -0.0016(10)
C201 0.0318(14) 0.0524(17) 0.0324(14) 0.0038(12) 0.0054(11) 0.0123(12)
C205 0.0267(12) 0.0360(14) 0.0273(12) -0.0020(10) 0.0015(10) -0.0019(10)
C204 0.0374(14) 0.0467(16) 0.0258(12) 0.0003(11) 0.0024(11) -0.0093(12)
B2 0.0214(12) 0.0223(12) 0.0202(12) 0.0014(10) 0.0017(9) -0.0005(10)
B3 0.0217(12) 0.0203(12) 0.0196(12) 0.0010(9) 0.0007(9) 0.0006(10)
B8 0.0278(13) 0.0218(13) 0.0212(12) -0.0007(10) 0.0038(10) -0.0032(10)
B109 0.0258(13) 0.0282(14) 0.0206(12) -0.0015(10) 0.0040(10) -0.0033(11)
B4 0.0267(13) 0.0250(13) 0.0228(12) 0.0025(10) 0.0008(10) -0.0053(11)
B5 0.0358(15) 0.0231(13) 0.0253(13) 0.0060(11) -0.0015(11) 0.0013(11)
B1 0.0259(13) 0.0198(12) 0.0212(12) 0.0010(10) 0.0009(10) 0.0011(10)
N3 0.0323(11) 0.0291(11) 0.0245(10) 0.0000(8) 0.0020(8) -0.0065(9)
C309 0.0353(13) 0.0337(13) 0.0247(12) 0.0012(10) 0.0022(10) -0.0005(11)
C313 0.0335(13) 0.0312(13) 0.0315(13) 0.0040(11) -0.0003(10) -0.0059(11)
C301 0.0469(16) 0.0413(15) 0.0246(13) -0.0040(11) 0.0053(11) -0.0102(13)
C310 0.0369(14) 0.0353(14) 0.0311(13) -0.0023(11) 0.0038(11) -0.0006(11)
C305 0.0361(14) 0.0383(15) 0.0322(13) -0.0003(11) 0.0050(11) -0.0103(12)
C104 0.0436(16) 0.0325(14) 0.0479(16) 0.0010(12) -0.0037(13) 0.0155(12)
C311 0.0389(15) 0.0409(16) 0.0449(16) 0.0045(13) 0.0035(12) 0.0038(12)
B112 0.0309(14) 0.0297(14) 0.0206(12) 0.0012(11) 0.0004(10) -0.0063(11)
B7 0.0247(13) 0.0317(14) 0.0231(13) 0.0004(11) -0.0004(10) -0.0062(11)
C306 0.0363(15) 0.0434(16) 0.0398(15) -0.0034(13) 0.0057(12) -0.0045(12)
C203 0.0258(13) 0.073(2) 0.0244(12) -0.0028(13) 0.0033(10) -0.0068(13)
C113 0.0493(18) 0.0431(17) 0.0497(18) 0.0038(14) -0.0084(14) -0.0183(14)
C202 0.0271(14) 0.074(2) 0.0352(15) 0.0019(15) 0.0074(11) 0.0142(14)
C103 0.0385(15) 0.0457(17) 0.0578(19) -0.0053(14) 0.0095(14) 0.0193(13)
C114 0.0345(15) 0.0490(18) 0.0566(18) 0.0045(15) 0.0019(13) -0.0098(13)
B6 0.0235(13) 0.0293(14) 0.0255(13) 0.0024(11) -0.0012(10) 0.0037(11)
C302 0.078(2) 0.0379(16) 0.0428(17) -0.0098(14) 0.0199(16) -0.0106(16)
C307 0.0394(17) 0.073(2) 0.0519(18) -0.0084(17) 0.0115(14) -0.0081(16)
B110 0.0333(14) 0.0289(14) 0.0206(12) 0.0034(11) 0.0017(10) -0.0043(11)
C102 0.0518(18) 0.0478(18) 0.0541(19) 0.0060(15) 0.0252(15) 0.0154(15)
B111 0.0308(14) 0.0331(15) 0.0239(13) 0.0039(11) -0.0032(11) -0.0012(12)
C312 0.0402(17) 0.076(2) 0.0478(18) 0.0045(17) 0.0023(13) -0.0008(16)
C314 0.0440(17) 0.057(2) 0.070(2) 0.0258(18) -0.0163(16) -0.0119(15)
C5 0.0357(16) 0.084(3) 0.0528(19) 0.0012(18) 0.0037(14) -0.0086(17)
C315 0.062(2) 0.058(2) 0.084(3) 0.027(2) -0.013(2) 0.0068(18)
C303 0.078(3) 0.063(2) 0.066(2) -0.026(2) 0.009(2) -0.014(2)
C308 0.051(2) 0.094(3) 0.086(3) -0.023(2) 0.027(2) 0.004(2)
C304 0.108(4) 0.094(4) 0.106(4) -0.029(3) 0.020(3) -0.011(3)
C31A 0.072(4) 0.051(3) 0.091(5) 0.004(3) -0.029(3) 0.007(3)
C31B 0.061(7) 0.038(6) 0.071(8) -0.004(5) -0.005(6) 0.004(5)
Cl5A 0.0449(5) 0.1286(10) 0.0867(7) -0.0395(7) 0.0010(5) 0.0019(6)
Cl5B 0.0972(9) 0.0903(9) 0.1127(10) 0.0221(7) 0.0099(8) -0.0304(7)

loop_
_atom_type_symbol
_atom_type_description
_atom_type_scat_dispersion_real
_atom_type_scat_dispersion_imag
_atom_type_scat_source
C C 0.0033 0.0016 'International Tables Vol C Tables 4.2.6.8 and 6.1.1.4'
B B 0.0013 0.0007 'International Tables Vol C Tables 4.2.6.8 and 6.1.1.4'
Cl Cl 0.1484 0.1585 'International Tables Vol C Tables 4.2.6.8 and 6.1.1.4'
N N 0.0061 0.0033 'International Tables Vol C Tables 4.2.6.8 and 6.1.1.4'
P P 0.1023 0.0942 'International Tables Vol C Tables 4.2.6.8 and 6.1.1.4'
Ru Ru -1.2594 0.8363 'International Tables Vol C Tables 4.2.6.8 and 6.1.1.4'
H H 0.0000 0.0000 'International Tables Vol C Tables 4.2.6.8 and 6.1.1.4'

loop_
_geom_angle_atom_site_label_1
_geom_angle_atom_site_label_2
_geom_angle_atom_site_label_3
_geom_angle
_geom_angle_site_symmetry_1
_geom_angle_site_symmetry_3
_geom_angle_publ_flag
N1 Ru P2 96.02(5) . . ?
N1 Ru P1 170.17(5) . . ?
P2 Ru P1 93.80(2) . . ?
N1 Ru B3 71.67(8) . . ?
P2 Ru B3 111.25(6) . . ?
P1 Ru B3 104.97(6) . . ?
N1 Ru Cl1 88.42(5) . . ?
P2 Ru Cl1 97.32(2) . . ?
P1 Ru Cl1 90.02(2) . . ?
B3 Ru Cl1 146.32(6) . . ?
N1 Ru B2 69.87(8) . . ?
P2 Ru B2 151.70(6) . . ?
P1 Ru B2 101.33(6) . . ?
B3 Ru B2 41.75(8) . . ?
Cl1 Ru B2 106.36(6) . . ?
C4 P2 C200 102.53(11) . . ?
C4 P2 C210 101.28(11) . . ?
C200 P2 C210 100.74(11) . . ?
C4 P2 Ru 118.71(8) . . ?
C200 P2 Ru 112.90(7) . . ?
C210 P2 Ru 118.04(8) . . ?
C100 P1 C110 102.28(11) . . ?
C100 P1 C1 104.09(11) . . ?
C110 P1 C1 96.26(11) . . ?
C100 P1 Ru 119.89(8) . . ?
C110 P1 Ru 113.89(8) . . ?
C1 P1 Ru 116.98(8) . . ?
B1 N1 Ru 90.43(13) . . ?
C2 C1 P1 121.29(17) . . ?
C101 C100 C105 118.2(2) . . ?
C101 C100 P1 120.84(19) . . ?
C105 C100 P1 120.91(19) . . ?
C111 C110 C115 118.4(2) . . ?
C111 C110 P1 123.5(2) . . ?
C115 C110 P1 118.01(19) . . ?
C114 C115 C110 120.7(3) . . ?
C215 C210 C211 118.4(2) . . ?
C215 C210 P2 122.51(18) . . ?
C211 C210 P2 119.08(18) . . ?
C104 C105 C100 120.8(3) . . ?
C102 C101 C100 120.3(3) . . ?
C110 C111 C112 120.3(3) . . ?
C113 C112 C111 120.5(3) . . ?
C3 C4 P2 114.04(17) . . ?
C2 C3 C4 113.3(2) . . ?
C3 C2 C1 116.4(2) . . ?
C210 C215 C214 120.7(2) . . ?
C213 C214 C215 120.3(2) . . ?
C212 C213 C214 119.5(2) . . ?
C213 C212 C211 120.5(2) . . ?
C212 C211 C210 120.7(2) . . ?
C205 C200 C201 118.1(2) . . ?
C205 C200 P2 118.76(18) . . ?
C201 C200 P2 123.1(2) . . ?
C202 C201 C200 120.6(3) . . ?
C204 C205 C200 120.9(2) . . ?
C203 C204 C205 120.1(3) . . ?
B3 B2 B7 109.23(18) . . ?
B3 B2 B8 60.76(14) . . ?
B7 B2 B8 60.85(15) . . ?
B3 B2 B1 60.49(14) . . ?
B7 B2 B1 109.31(18) . . ?
B8 B2 B1 109.92(17) . . ?
B3 B2 B6 108.55(18) . . ?
B7 B2 B6 61.44(15) . . ?
B8 B2 B6 110.38(18) . . ?
B1 B2 B6 59.55(14) . . ?
B3 B2 Ru 64.77(11) . . ?
B7 B2 Ru 168.96(17) . . ?
B8 B2 Ru 108.56(14) . . ?
B1 B2 Ru 76.42(12) . . ?
B6 B2 Ru 128.57(16) . . ?
B2 B3 B109 110.44(18) . . ?
B2 B3 B1 61.21(14) . . ?
B109 B3 B1 110.17(18) . . ?
B2 B3 B8 61.00(14) . . ?
B109 B3 B8 61.28(14) . . ?
B1 B3 B8 110.69(18) . . ?
B2 B3 B4 109.81(18) . . ?
B109 B3 B4 61.67(15) . . ?
B1 B3 B4 59.89(14) . . ?
B8 B3 B4 111.06(18) . . ?
B2 B3 Ru 73.48(12) . . ?
B109 B3 Ru 169.20(17) . . ?
B1 B3 Ru 80.60(12) . . ?
B8 B3 Ru 114.93(14) . . ?
B4 B3 Ru 127.34(15) . . ?
B112 B8 B3 105.79(18) . . ?
B112 B8 B2 106.45(19) . . ?
B3 B8 B2 58.24(14) . . ?
B112 B8 B7 60.70(15) . . ?
B3 B8 B7 105.78(18) . . ?
B2 B8 B7 59.03(14) . . ?
B112 B8 B109 60.38(15) . . ?
B3 B8 B109 58.83(14) . . ?
B2 B8 B109 106.25(18) . . ?
B7 B8 B109 108.91(19) . . ?
B3 B109 B112 105.52(18) . . ?
B3 B109 B110 105.53(18) . . ?
B112 B109 B110 59.68(15) . . ?
B3 B109 B8 59.89(14) . . ?
B112 B109 B8 58.97(14) . . ?
B110 B109 B8 107.04(19) . . ?
B3 B109 B4 59.71(14) . . ?
B112 B109 B4 106.87(19) . . ?
B110 B109 B4 58.98(15) . . ?
B8 B109 B4 108.38(18) . . ?
B1 B4 B110 106.94(18) . . ?
B1 B4 B3 59.87(14) . . ?
B110 B4 B3 105.59(18) . . ?
B1 B4 B5 59.45(15) . . ?
B110 B4 B5 59.97(15) . . ?
B3 B4 B5 106.63(18) . . ?
B1 B4 B109 107.69(18) . . ?
B110 B4 B109 60.13(15) . . ?
B3 B4 B109 58.62(14) . . ?
B5 B4 B109 108.45(18) . . ?
B1 B5 B111 106.62(19) . . ?
B1 B5 B110 106.41(19) . . ?
B111 B5 B110 60.19(16) . . ?
B1 B5 B6 59.63(14) . . ?
B111 B5 B6 59.72(15) . . ?
B110 B5 B6 107.81(19) . . ?
B1 B5 B4 59.42(14) . . ?
B111 B5 B4 107.42(19) . . ?
B110 B5 B4 59.34(15) . . ?
B6 B5 B4 107.69(18) . . ?
N1 B1 B3 108.43(18) . . ?
N1 B1 B4 122.9(2) . . ?
B3 B1 B4 60.24(14) . . ?
N1 B1 B5 137.1(2) . . ?
B3 B1 B5 108.22(18) . . ?
B4 B1 B5 61.13(15) . . ?
N1 B1 B6 125.8(2) . . ?
B3 B1 B6 107.38(18) . . ?
B4 B1 B6 109.95(18) . . ?
B5 B1 B6 60.76(15) . . ?
N1 B1 B2 109.57(18) . . ?
B3 B1 B2 58.30(14) . . ?
B4 B1 B2 107.75(18) . . ?
B5 B1 B2 108.30(18) . . ?
B6 B1 B2 60.29(15) . . ?
C309 N3 C313 108.84(19) . . ?
C309 N3 C305 108.52(19) . . ?
C313 N3 C305 111.4(2) . . ?
C309 N3 C301 111.5(2) . . ?
C313 N3 C301 108.57(19) . . ?
C305 N3 C301 107.98(19) . . ?
C310 C309 N3 116.4(2) . . ?
C314 C313 N3 116.2(2) . . ?
C302 C301 N3 115.6(2) . . ?
C309 C310 C311 109.8(2) . . ?
C306 C305 N3 116.7(2) . . ?
C105 C104 C103 120.4(3) . . ?
C312 C311 C310 113.3(2) . . ?
B8 B112 B111 108.51(19) . . ?
B8 B112 B110 108.80(19) . . ?
B111 B112 B110 60.20(16) . . ?
B8 B112 B109 60.65(15) . . ?
B111 B112 B109 108.60(19) . . ?
B110 B112 B109 60.21(15) . . ?
B8 B112 B7 60.28(15) . . ?
B111 B112 B7 59.92(16) . . ?
B110 B112 B7 108.3(2) . . ?
B109 B112 B7 108.79(18) . . ?
B2 B7 B111 106.29(19) . . ?
B2 B7 B8 60.12(14) . . ?
B111 B7 B8 107.28(19) . . ?
B2 B7 B112 105.99(18) . . ?
B111 B7 B112 59.64(16) . . ?
B8 B7 B112 59.03(15) . . ?
B2 B7 B6 59.94(14) . . ?
B111 B7 B6 59.27(15) . . ?
B8 B7 B6 108.61(18) . . ?
B112 B7 B6 107.03(19) . . ?
C305 C306 C307 110.3(2) . . ?
C202 C203 C204 119.6(2) . . ?
C112 C113 C114 119.8(3) . . ?
C203 C202 C201 120.7(3) . . ?
C102 C103 C104 119.3(3) . . ?
C113 C114 C115 120.3(3) . . ?
B1 B6 B111 106.82(19) . . ?
B1 B6 B2 60.16(14) . . ?
B111 B6 B2 105.66(19) . . ?
B1 B6 B5 59.60(15) . . ?
B111 B6 B5 60.00(16) . . ?
B2 B6 B5 107.29(18) . . ?
B1 B6 B7 107.53(18) . . ?
B111 B6 B7 59.81(15) . . ?
B2 B6 B7 58.62(15) . . ?
B5 B6 B7 108.34(19) . . ?
C301 C302 C303 110.9(3) . . ?
C308 C307 C306 113.2(3) . . ?
B4 B110 B5 60.68(15) . . ?
B4 B110 B112 108.72(19) . . ?
B5 B110 B112 108.50(19) . . ?
B4 B110 B111 108.22(19) . . ?
B5 B110 B111 59.86(16) . . ?
B112 B110 B111 59.85(16) . . ?
B4 B110 B109 60.89(15) . . ?
B5 B110 B109 109.62(18) . . ?
B112 B110 B109 60.11(15) . . ?
B111 B110 B109 108.24(19) . . ?
C103 C102 C101 121.0(3) . . ?
B6 B111 B112 108.96(19) . . ?
B6 B111 B5 60.28(15) . . ?
B112 B111 B5 108.65(19) . . ?
B6 B111 B7 60.92(15) . . ?
B112 B111 B7 60.43(16) . . ?
B5 B111 B7 109.46(19) . . ?
B6 B111 B110 108.07(19) . . ?
B112 B111 B110 59.95(16) . . ?
B5 B111 B110 59.94(16) . . ?
B7 B111 B110 108.51(19) . . ?
C313 C314 C315 111.5(3) . . ?
Cl5B C5 Cl5A 112.23(19) . . ?
C31B C315 C31A 61.0(6) . . ?
C31B C315 C314 104.7(6) . . ?
C31A C315 C314 118.0(4) . . ?
C304 C303 C302 112.3(4) . . ?

loop_
_geom_bond_atom_site_label_1
_geom_bond_atom_site_label_2
_geom_bond_distance
_geom_bond_site_symmetry_2
_geom_bond_publ_flag
Ru N1 2.2177(19) . ?
Ru P2 2.2545(6) . ?
Ru P1 2.3069(6) . ?
Ru B3 2.350(2) . ?
Ru Cl1 2.4070(6) . ?
Ru B2 2.490(3) . ?
P2 C4 1.832(2) . ?
P2 C200 1.837(2) . ?
P2 C210 1.844(2) . ?
P1 C100 1.833(2) . ?
P1 C110 1.845(3) . ?
P1 C1 1.859(2) . ?
N1 B1 1.525(3) . ?
C1 C2 1.532(4) . ?
C100 C101 1.391(4) . ?
C100 C105 1.401(3) . ?
C110 C111 1.394(4) . ?
C110 C115 1.404(4) . ?
C115 C114 1.383(4) . ?
C210 C215 1.390(3) . ?
C210 C211 1.403(3) . ?
C105 C104 1.381(4) . ?
C101 C102 1.388(4) . ?
C111 C112 1.395(4) . ?
C112 C113 1.378(5) . ?
C4 C3 1.543(3) . ?
C3 C2 1.524(4) . ?
C215 C214 1.394(4) . ?
C214 C213 1.387(4) . ?
C213 C212 1.383(4) . ?
C212 C211 1.387(4) . ?
C200 C205 1.393(4) . ?
C200 C201 1.393(4) . ?
C201 C202 1.390(4) . ?
C205 C204 1.388(4) . ?
C204 C203 1.384(4) . ?
B2 B3 1.730(3) . ?
B2 B7 1.760(4) . ?
B2 B8 1.779(4) . ?
B2 B1 1.782(4) . ?
B2 B6 1.784(4) . ?
B3 B109 1.756(4) . ?
B3 B1 1.769(4) . ?
B3 B8 1.775(4) . ?
B3 B4 1.776(4) . ?
B8 B112 1.769(4) . ?
B8 B7 1.792(4) . ?
B8 B109 1.800(4) . ?
B109 B112 1.795(4) . ?
B109 B110 1.797(4) . ?
B109 B4 1.810(4) . ?
B4 B1 1.770(4) . ?
B4 B110 1.776(4) . ?
B4 B5 1.800(4) . ?
B5 B1 1.770(4) . ?
B5 B111 1.786(4) . ?
B5 B110 1.787(4) . ?
B5 B6 1.791(4) . ?
B1 B6 1.771(4) . ?
N3 C309 1.519(3) . ?
N3 C313 1.520(3) . ?
N3 C305 1.524(3) . ?
N3 C301 1.532(3) . ?
C309 C310 1.519(4) . ?
C313 C314 1.503(4) . ?
C301 C302 1.517(4) . ?
C310 C311 1.522(4) . ?
C305 C306 1.512(4) . ?
C104 C103 1.383(4) . ?
C311 C312 1.511(4) . ?
B112 B111 1.785(4) . ?
B112 B110 1.787(4) . ?
B112 B7 1.800(4) . ?
B7 B111 1.791(4) . ?
B7 B6 1.810(4) . ?
C306 C307 1.522(4) . ?
C203 C202 1.370(5) . ?
C113 C114 1.383(5) . ?
C103 C102 1.377(4) . ?
B6 B111 1.781(4) . ?
C302 C303 1.535(5) . ?
C307 C308 1.497(5) . ?
B110 B111 1.792(4) . ?
C314 C315 1.508(5) . ?
C5 Cl5B 1.737(4) . ?
C5 Cl5A 1.741(4) . ?
C315 C31B 1.380(11) . ?
C315 C31A 1.504(6) . ?
C303 C304 1.420(7) . ?
